data_4068459
loop_
_publ_author_name
'Mart\'in, Raquel'
'Crespo, Margarita'
'Font-Bardia, Merc\`e'
'Calvet, Teresa'

_publ_section_title
;
 Five- and Seven-Membered Metallacycles in [C,N,N&#x2032;] and [C,N]
 Cycloplatinated Compounds
;
_journal_issue 2
_journal_name_full Organometallics
_journal_page_first 587
_journal_paper_doi 10.1021/om800864f
_journal_volume 28
_journal_year 2009
_chemical_formula_moiety 'C18 H20 Cl2 N2 Pt, C H2 Cl2'
_chemical_formula_sum 'C19 H22 Cl4 N2 Pt'
_chemical_formula_weight 615.28
_chemical_name_systematic
;
 ?
;
_space_group_IT_number 2
_symmetry_cell_setting triclinic
_symmetry_space_group_name_Hall '-P 1'
_symmetry_space_group_name_H-M 'P -1'
_atom_sites_solution_hydrogens geom
_atom_sites_solution_primary direct
_atom_sites_solution_secondary difmap
_audit_creation_method SHELXL-97
_cell_angle_alpha 90.50(3)
_cell_angle_beta 109.26(6)
_cell_angle_gamma 91.57(4)
_cell_formula_units_Z 2
_cell_length_a 8.043(8)
_cell_length_b 11.709(2)
_cell_length_c 11.828(6)
_cell_measurement_reflns_used 25
_cell_measurement_temperature 293(2)
_cell_measurement_theta_max 21
_cell_measurement_theta_min 12
_cell_volume 1051.0(12)
_computing_cell_refinement 'CAD-4/PC (Kretschmar, 1996)'
_computing_data_collection 'CAD-4/PC (Kretschmar, 1996)'
_computing_data_reduction 'XCAD4 (Harms and  Wocadlo, 1995)'
_computing_molecular_graphics 'ORTEP (Brueggermann and Smith, 1990)'
_computing_publication_material 'PLATON (Spek, 1990)'
_computing_structure_refinement 'SHELXL-97 (Sheldrick, 1997)'
_computing_structure_solution 'SHELXS-97 (Sheldrick, 1997)'
_diffrn_ambient_temperature 293(2)
_diffrn_measured_fraction_theta_full 1.000
_diffrn_measured_fraction_theta_max 1.000
_diffrn_measurement_device_type 'Enraf-Nonius CAD4'
_diffrn_measurement_method \w--2\p
_diffrn_radiation_monochromator graphite
_diffrn_radiation_source 'fine-focus sealed tube'
_diffrn_radiation_type MoK\a
_diffrn_radiation_wavelength 0.71073
_diffrn_reflns_av_R_equivalents 0.0087
_diffrn_reflns_av_sigmaI/netI 0.0199
_diffrn_reflns_limit_h_max 10
_diffrn_reflns_limit_h_min -11
_diffrn_reflns_limit_k_max 16
_diffrn_reflns_limit_k_min -16
_diffrn_reflns_limit_l_max 16
_diffrn_reflns_limit_l_min 0
_diffrn_reflns_number 6114
_diffrn_reflns_theta_full 29.97
_diffrn_reflns_theta_max 29.97
_diffrn_reflns_theta_min 2.50
_diffrn_standards_interval_time 120
_diffrn_standards_number 3
_exptl_absorpt_coefficient_mu 7.190
_exptl_absorpt_correction_T_max 0.49
_exptl_absorpt_correction_T_min 0.43
_exptl_absorpt_correction_type empirical
_exptl_absorpt_process_details SADABS
_exptl_crystal_colour yellow
_exptl_crystal_density_diffrn 1.944
_exptl_crystal_density_method 'not measured'
_exptl_crystal_description prism
_exptl_crystal_F_000 592
_exptl_crystal_size_max 0.2
_exptl_crystal_size_mid 0.1
_exptl_crystal_size_min 0.1
_refine_diff_density_max 0.947
_refine_diff_density_min -0.829
_refine_diff_density_rms 0.215
_refine_ls_extinction_method none
_refine_ls_goodness_of_fit_ref 1.075
_refine_ls_hydrogen_treatment constr
_refine_ls_matrix_type full
_refine_ls_number_parameters 236
_refine_ls_number_reflns 6114
_refine_ls_number_restraints 2
_refine_ls_restrained_S_all 1.075
_refine_ls_R_factor_all 0.0400
_refine_ls_R_factor_gt 0.0360
_refine_ls_shift/su_max 0.000
_refine_ls_shift/su_mean 0.000
_refine_ls_structure_factor_coef Fsqd
_refine_ls_weighting_details 'calc w=1/[\s^2^(Fo^2^)+(0.0663P)^2^+0.0000P] where P=(Fo^2^+2Fc^2^)/3'
_refine_ls_weighting_scheme calc
_refine_ls_wR_factor_gt 0.0845
_refine_ls_wR_factor_ref 0.0866
_reflns_number_gt 5598
_reflns_number_total 6114
_reflns_threshold_expression >2sigma(I)
_cod_data_source_file om800864f_si_001.cif
_cod_data_source_block mcmc7a
_cod_depositor_comments
;
The following automatic conversions were performed:

'_symmetry_cell_setting' value 'Triclinic' changed to 'triclinic'
according to /home/saulius/struct/CIF-dictionaries/cif_core.dic
dictionary named 'cif_core.dic' version 2.4.2 from 2011-04-26.

Automatic conversion script
Id: cif_fix_values 1715 2011-07-08 13:25:40Z adriana 
;
_cod_original_sg_symbol_H-M P-1
_cod_database_code 4068459

loop_
_symmetry_equiv_pos_as_xyz
'x, y, z'
'-x, -y, -z'

loop_
_atom_site_label
_atom_site_type_symbol
_atom_site_fract_x
_atom_site_fract_y
_atom_site_fract_z
_atom_site_U_iso_or_equiv
_atom_site_adp_type
_atom_site_occupancy
_atom_site_symmetry_multiplicity
_atom_site_calc_flag
_atom_site_refinement_flags
Pt Pt 0.314646(16) 0.099790(10) 0.301519(11) 0.02728(6) Uani 1 1 d U
Cl1 Cl 0.02352(15) 0.03491(11) 0.23063(11) 0.0463(2) Uani 1 1 d U
Cl2 Cl 0.8385(2) 0.34935(14) 0.19577(14) 0.0628(3) Uani 1 1 d U
N1 N 0.5654(4) 0.1440(3) 0.3510(3) 0.0300(6) Uani 1 1 d .
N2 N 0.4077(5) -0.0564(3) 0.2395(3) 0.0350(7) Uani 1 1 d .
C1 C 0.2577(5) 0.2332(3) 0.3840(3) 0.0293(7) Uani 1 1 d .
C2 C 0.1606(5) 0.2144(3) 0.4633(3) 0.0331(7) Uani 1 1 d .
H2 H 0.1172 0.1405 0.4666 0.040 Uiso 1 1 calc R
C3 C 0.1253(6) 0.2960(4) 0.5356(4) 0.0392(8) Uani 1 1 d .
C4 C 0.1908(6) 0.4077(4) 0.5317(4) 0.0411(9) Uani 1 1 d .
H4 H 0.1700 0.4649 0.5800 0.049 Uiso 1 1 calc R
C5 C 0.2856(6) 0.4327(4) 0.4571(4) 0.0381(8) Uani 1 1 d .
H5 H 0.3286 0.5071 0.4558 0.046 Uiso 1 1 calc R
C6 C 0.3199(5) 0.3473(3) 0.3810(3) 0.0308(7) Uani 1 1 d .
C7 C 0.4116(5) 0.3883(3) 0.2970(3) 0.0317(7) Uani 1 1 d .
C8 C 0.3438(6) 0.4870(4) 0.2321(4) 0.0427(9) Uani 1 1 d .
H8 H 0.2403 0.5167 0.2371 0.051 Uiso 1 1 calc R
C9 C 0.4275(7) 0.5399(4) 0.1619(4) 0.0456(10) Uani 1 1 d .
H9 H 0.3800 0.6048 0.1201 0.055 Uiso 1 1 calc R
C10 C 0.5812(7) 0.4980(4) 0.1525(4) 0.0464(10) Uani 1 1 d .
H10 H 0.6385 0.5344 0.1055 0.056 Uiso 1 1 calc R
C11 C 0.6485(6) 0.4006(4) 0.2145(4) 0.0390(8) Uani 1 1 d U
C12 C 0.5646(5) 0.3424(3) 0.2847(3) 0.0309(7) Uani 1 1 d .
C13 C 0.6484(5) 0.2389(3) 0.3396(3) 0.0327(7) Uani 1 1 d .
H13 H 0.7709 0.2401 0.3692 0.039 Uiso 1 1 calc R
C14 C 0.6742(5) 0.0414(4) 0.3817(4) 0.0352(8) Uani 1 1 d .
H14A H 0.6609 0.0048 0.4516 0.042 Uiso 1 1 calc R
H14B H 0.7977 0.0613 0.3974 0.042 Uiso 1 1 calc R
C15 C 0.6028(5) -0.0369(4) 0.2706(4) 0.0377(8) Uani 1 1 d .
H15A H 0.6281 -0.0022 0.2036 0.045 Uiso 1 1 calc R
H15B H 0.6606 -0.1095 0.2860 0.045 Uiso 1 1 calc R
C16 C 0.3278(7) -0.0807(5) 0.1110(5) 0.0506(11) Uani 1 1 d .
H16A H 0.3514 -0.0174 0.0669 0.076 Uiso 1 1 calc R
H16B H 0.2027 -0.0921 0.0916 0.076 Uiso 1 1 calc R
H16C H 0.3767 -0.1484 0.0903 0.076 Uiso 1 1 calc R
C17 C 0.3750(7) -0.1528(4) 0.3094(5) 0.0501(11) Uani 1 1 d .
H17A H 0.4282 -0.1354 0.3933 0.075 Uiso 1 1 calc R
H17B H 0.4253 -0.2203 0.2894 0.075 Uiso 1 1 calc R
H17C H 0.2504 -0.1654 0.2909 0.075 Uiso 1 1 calc R
C18 C 0.0228(7) 0.2713(5) 0.6174(5) 0.0522(11) Uani 1 1 d .
H18A H 0.0347 0.3351 0.6713 0.078 Uiso 1 1 calc R
H18B H 0.0668 0.2044 0.6625 0.078 Uiso 1 1 calc R
H18C H -0.0992 0.2584 0.5711 0.078 Uiso 1 1 calc R
C19 C 0.8552(9) 0.7762(6) -0.0042(7) 0.0746(18) Uani 1 1 d .
H19A H 0.9220 0.8435 0.0364 0.090 Uiso 1 1 calc R
H19B H 0.8441 0.7806 -0.0882 0.090 Uiso 1 1 calc R
Cl3 Cl 0.9734(3) 0.65398(18) 0.05597(18) 0.0757(4) Uani 1 1 d .
Cl4 Cl 0.6473(2) 0.77742(16) 0.00857(17) 0.0730(4) Uani 1 1 d .

loop_
_atom_site_aniso_label
_atom_site_aniso_U_11
_atom_site_aniso_U_22
_atom_site_aniso_U_33
_atom_site_aniso_U_23
_atom_site_aniso_U_13
_atom_site_aniso_U_12
Pt 0.02534(8) 0.02433(8) 0.03374(8) 0.00093(5) 0.01189(5) 0.00040(5)
Cl1 0.0361(5) 0.0441(6) 0.0595(6) -0.0048(5) 0.0176(4) -0.0047(4)
Cl2 0.0557(7) 0.0687(9) 0.0735(8) 0.0124(7) 0.0336(7) 0.0072(6)
N1 0.0293(14) 0.0293(15) 0.0329(14) 0.0021(11) 0.0122(11) 0.0009(12)
N2 0.0341(16) 0.0307(16) 0.0438(17) -0.0018(13) 0.0179(13) 0.0008(13)
C1 0.0266(15) 0.0289(16) 0.0338(16) -0.0005(13) 0.0118(13) 0.0029(13)
C2 0.0301(17) 0.0329(18) 0.0376(18) 0.0030(14) 0.0130(14) 0.0025(14)
C3 0.0350(19) 0.045(2) 0.0392(19) 0.0004(16) 0.0143(15) 0.0037(17)
C4 0.042(2) 0.040(2) 0.043(2) -0.0052(17) 0.0152(17) 0.0039(17)
C5 0.037(2) 0.0329(19) 0.046(2) -0.0035(16) 0.0150(16) -0.0007(15)
C6 0.0280(16) 0.0292(16) 0.0356(17) 0.0001(13) 0.0111(13) 0.0020(13)
C7 0.0326(17) 0.0256(16) 0.0369(17) -0.0003(13) 0.0116(14) -0.0020(13)
C8 0.044(2) 0.036(2) 0.048(2) 0.0049(17) 0.0152(18) 0.0051(17)
C9 0.050(2) 0.038(2) 0.049(2) 0.0064(18) 0.017(2) 0.0020(19)
C10 0.054(3) 0.039(2) 0.047(2) 0.0032(18) 0.018(2) -0.006(2)
C11 0.0404(17) 0.037(2) 0.0394(19) 0.0014(16) 0.0131(16) -0.0058(14)
C12 0.0317(17) 0.0277(16) 0.0341(16) 0.0012(13) 0.0122(13) -0.0021(13)
C13 0.0303(17) 0.0326(18) 0.0355(17) 0.0015(14) 0.0113(14) -0.0011(14)
C14 0.0325(18) 0.0320(18) 0.0404(19) 0.0021(15) 0.0111(15) 0.0047(14)
C15 0.0321(18) 0.037(2) 0.048(2) -0.0014(16) 0.0177(16) 0.0046(15)
C16 0.051(3) 0.046(3) 0.056(3) -0.008(2) 0.020(2) -0.001(2)
C17 0.053(3) 0.037(2) 0.066(3) 0.002(2) 0.028(2) 0.001(2)
C18 0.053(3) 0.057(3) 0.051(3) 0.002(2) 0.023(2) 0.008(2)
C19 0.059(4) 0.078(5) 0.087(5) 0.018(4) 0.024(3) 0.002(3)
Cl3 0.0726(10) 0.0781(11) 0.0815(10) 0.0083(9) 0.0318(9) 0.0088(9)
Cl4 0.0674(9) 0.0699(10) 0.0842(11) 0.0013(8) 0.0281(8) 0.0038(8)

loop_
_atom_type_symbol
_atom_type_description
_atom_type_scat_dispersion_real
_atom_type_scat_dispersion_imag
_atom_type_scat_source
C C 0.0033 0.0016 'International Tables Vol C Tables 4.2.6.8 and 6.1.1.4'
H H 0.0000 0.0000 'International Tables Vol C Tables 4.2.6.8 and 6.1.1.4'
Cl Cl 0.1484 0.1585 'International Tables Vol C Tables 4.2.6.8 and 6.1.1.4'
N N 0.0061 0.0033 'International Tables Vol C Tables 4.2.6.8 and 6.1.1.4'
Pt Pt -1.7033 8.3905 'International Tables Vol C Tables 4.2.6.8 and 6.1.1.4'

loop_
_geom_angle_atom_site_label_1
_geom_angle_atom_site_label_2
_geom_angle_atom_site_label_3
_geom_angle
N1 Pt C1 92.90(15)
N1 Pt N2 82.31(14)
C1 Pt N2 170.42(14)
N1 Pt Cl1 174.52(9)
C1 Pt Cl1 92.46(12)
N2 Pt Cl1 92.55(11)
C13 N1 C14 116.0(3)
C13 N1 Pt 132.3(3)
C14 N1 Pt 110.2(3)
C16 N2 C17 110.6(4)
C16 N2 C15 109.9(3)
C17 N2 C15 108.7(4)
C16 N2 Pt 114.2(3)
C17 N2 Pt 108.1(3)
C15 N2 Pt 105.0(2)
C6 C1 C2 115.4(3)
C6 C1 Pt 125.8(3)
C2 C1 Pt 118.5(3)
C3 C2 C1 125.5(4)
C3 C2 H2 117.2
C1 C2 H2 117.2
C2 C3 C4 117.7(4)
C2 C3 C18 123.2(4)
C4 C3 C18 119.1(4)
C5 C4 C3 120.2(4)
C5 C4 H4 119.9
C3 C4 H4 119.9
C4 C5 C6 121.7(4)
C4 C5 H5 119.2
C6 C5 H5 119.2
C1 C6 C5 119.5(3)
C1 C6 C7 124.4(3)
C5 C6 C7 116.0(3)
C12 C7 C8 118.4(4)
C12 C7 C6 125.6(3)
C8 C7 C6 115.8(4)
C9 C8 C7 121.3(4)
C9 C8 H8 119.3
C7 C8 H8 119.3
C8 C9 C10 120.8(4)
C8 C9 H9 119.6
C10 C9 H9 119.6
C9 C10 C11 118.7(5)
C9 C10 H10 120.7
C11 C10 H10 120.7
C10 C11 C12 122.3(4)
C10 C11 Cl2 116.6(4)
C12 C11 Cl2 121.0(3)
C11 C12 C7 118.4(4)
C11 C12 C13 115.4(4)
C7 C12 C13 126.2(3)
N1 C13 C12 125.3(4)
N1 C13 H13 117.3
C12 C13 H13 117.3
N1 C14 C15 104.4(3)
N1 C14 H14A 110.9
C15 C14 H14A 110.9
N1 C14 H14B 110.9
C15 C14 H14B 110.9
H14A C14 H14B 108.9
N2 C15 C14 110.2(3)
N2 C15 H15A 109.6
C14 C15 H15A 109.6
N2 C15 H15B 109.6
C14 C15 H15B 109.6
H15A C15 H15B 108.1
N2 C16 H16A 109.5
N2 C16 H16B 109.5
H16A C16 H16B 109.5
N2 C16 H16C 109.5
H16A C16 H16C 109.5
H16B C16 H16C 109.5
N2 C17 H17A 109.5
N2 C17 H17B 109.5
H17A C17 H17B 109.5
N2 C17 H17C 109.5
H17A C17 H17C 109.5
H17B C17 H17C 109.5
C3 C18 H18A 109.5
C3 C18 H18B 109.5
H18A C18 H18B 109.5
C3 C18 H18C 109.5
H18A C18 H18C 109.5
H18B C18 H18C 109.5
Cl4 C19 Cl3 113.7(4)
Cl4 C19 H19A 108.8
Cl3 C19 H19A 108.8
Cl4 C19 H19B 108.8
Cl3 C19 H19B 108.8
H19A C19 H19B 107.7

loop_
_geom_bond_atom_site_label_1
_geom_bond_atom_site_label_2
_geom_bond_distance
Pt N1 1.959(4)
Pt C1 1.978(4)
Pt N2 2.204(3)
Pt Cl1 2.315(3)
Cl2 C11 1.736(5)
N1 C13 1.311(5)
N1 C14 1.482(5)
N2 C16 1.463(6)
N2 C17 1.472(6)
N2 C15 1.500(6)
C1 C6 1.418(5)
C1 C2 1.420(5)
C2 C3 1.373(6)
C2 H2 0.9300
C3 C4 1.403(6)
C3 C18 1.489(6)
C4 C5 1.373(6)
C4 H4 0.9300
C5 C6 1.432(5)
C5 H5 0.9300
C6 C7 1.494(5)
C7 C12 1.407(5)
C7 C8 1.412(6)
C8 C9 1.372(6)
C8 H8 0.9300
C9 C10 1.380(7)
C9 H9 0.9300
C10 C11 1.385(6)
C10 H10 0.9300
C11 C12 1.401(6)
C12 C13 1.454(5)
C13 H13 0.9300
C14 C15 1.533(6)
C14 H14A 0.9700
C14 H14B 0.9700
C15 H15A 0.9700
C15 H15B 0.9700
C16 H16A 0.9600
C16 H16B 0.9600
C16 H16C 0.9600
C17 H17A 0.9600
C17 H17B 0.9600
C17 H17C 0.9600
C18 H18A 0.9600
C18 H18B 0.9600
C18 H18C 0.9600
C19 Cl4 1.729(7)
C19 Cl3 1.761(7)
C19 H19A 0.9700
C19 H19B 0.9700
